data_7215037
loop_
_publ_author_name
'Kim, YooJin'
'Jung, Duk-Young'

_publ_section_title
;
 Structure evolution and coordination modes of metal-carboxylate
 frameworks with robust linear trinuclear complexes as building units
;
_journal_issue 14
_journal_name_full CrystEngComm
_journal_page_first 4567
_journal_paper_doi 10.1039/c2ce25099c
_journal_volume 14
_journal_year 2012
_chemical_formula_moiety 'C66 H40 Co3 N4 O15'
_chemical_formula_sum 'C66 H40 Co3 N4 O15'
_chemical_formula_weight 1305.81
_chemical_name_common Co3(obc)3(phen)2
_chemical_name_systematic
;
?
;
_space_group_IT_number 15
_symmetry_cell_setting monoclinic
_symmetry_space_group_name_Hall '-C 2yc'
_symmetry_space_group_name_H-M 'C 1 2/c 1'
_atom_sites_solution_hydrogens geom
_atom_sites_solution_primary direct
_atom_sites_solution_secondary difmap
_audit_creation_method SHELXL-97
_cell_angle_alpha 90.00
_cell_angle_beta 91.021(2)
_cell_angle_gamma 90.00
_cell_formula_units_Z 4
_cell_length_a 15.138(2)
_cell_length_b 16.501(2)
_cell_length_c 25.844(4)
_cell_measurement_reflns_used 3794
_cell_measurement_temperature 253(2)
_cell_measurement_theta_max 26.52
_cell_measurement_theta_min 2.39
_cell_volume 6454.6(15)
_computing_cell_refinement 'Bruker SAINT'
_computing_data_collection 'Bruker SMART'
_computing_data_reduction 'Bruker SAINT'
_computing_molecular_graphics ORTEP3
_computing_publication_material WinGX
_computing_structure_refinement 'Bruker SHELXTL'
_computing_structure_solution 'Bruker SHELXTL'
_diffrn_ambient_temperature 253(2)
_diffrn_measured_fraction_theta_full 0.928
_diffrn_measured_fraction_theta_max 0.928
_diffrn_measurement_device_type 'CCD area detector'
_diffrn_measurement_method 'phi and omega scans'
_diffrn_radiation_monochromator graphite
_diffrn_radiation_source 'fine-focus sealed tube'
_diffrn_radiation_type MoK\a
_diffrn_radiation_wavelength 0.71073
_diffrn_reflns_av_R_equivalents 0.0643
_diffrn_reflns_av_sigmaI/netI 0.0998
_diffrn_reflns_limit_h_max 20
_diffrn_reflns_limit_h_min -8
_diffrn_reflns_limit_k_max 21
_diffrn_reflns_limit_k_min -21
_diffrn_reflns_limit_l_max 33
_diffrn_reflns_limit_l_min -33
_diffrn_reflns_number 19222
_diffrn_reflns_theta_full 28.46
_diffrn_reflns_theta_max 28.46
_diffrn_reflns_theta_min 1.58
_exptl_absorpt_coefficient_mu 0.829
_exptl_absorpt_correction_T_max 0.8999
_exptl_absorpt_correction_T_min 0.8195
_exptl_absorpt_correction_type multi-scan
_exptl_absorpt_process_details '(SADABS; Sheldrick, 1996)'
_exptl_crystal_colour 'dark red'
_exptl_crystal_density_diffrn 1.344
_exptl_crystal_density_method 'not measured'
_exptl_crystal_description block
_exptl_crystal_F_000 2660
_exptl_crystal_size_max 0.25
_exptl_crystal_size_mid 0.15
_exptl_crystal_size_min 0.13
_refine_diff_density_max 0.869
_refine_diff_density_min -0.559
_refine_diff_density_rms 0.089
_refine_ls_extinction_method none
_refine_ls_goodness_of_fit_ref 0.987
_refine_ls_hydrogen_treatment constr
_refine_ls_matrix_type full
_refine_ls_number_parameters 399
_refine_ls_number_reflns 7542
_refine_ls_number_restraints 0
_refine_ls_restrained_S_all 0.987
_refine_ls_R_factor_all 0.1270
_refine_ls_R_factor_gt 0.0599
_refine_ls_shift/su_max 0.001
_refine_ls_shift/su_mean 0.000
_refine_ls_structure_factor_coef Fsqd
_refine_ls_weighting_details 'calc w=1/[\s^2^(Fo^2^)+(0.0810P)^2^+0.0000P] where P=(Fo^2^+2Fc^2^)/3'
_refine_ls_weighting_scheme calc
_refine_ls_wR_factor_gt 0.1354
_refine_ls_wR_factor_ref 0.1692
_reflns_number_gt 4036
_reflns_number_total 7542
_reflns_threshold_expression >2sigma(I)
_cod_data_source_file c2ce25099c.txt
_cod_data_source_block cophen
_cod_depositor_comments
;
The following automatic conversions were performed:

'_symmetry_cell_setting' value 'Monoclinic' changed to 'monoclinic'
according to
/usr/data/users/saulius/automatic-downloads/retrospective/RSC/lib/dictionaries/cif_core.dic
dictionary named 'cif_core.dic' version 2.4.2 from
2011-04-26.

'_exptl_absorpt_correction_type' value 'Multi-scan'
changed to 'multi-scan' according to
/usr/data/users/saulius/automatic-downloads/retrospective/RSC/lib/dictionaries/cif_core.dic
dictionary named 'cif_core.dic' version 2.4.2 from 2011-04-26.

Automatic conversion script
Id: cif_fix_values 2281 2013-09-26 08:29:07Z andrius 
;
_cod_original_cell_volume 6454.8(15)
_cod_original_sg_symbol_H-M 'C2/c '
_cod_database_code 7215037

loop_
_symmetry_equiv_pos_as_xyz
'x, y, z'
'-x, y, -z+1/2'
'x+1/2, y+1/2, z'
'-x+1/2, y+1/2, -z+1/2'
'-x, -y, -z'
'x, -y, z-1/2'
'-x+1/2, -y+1/2, -z'
'x+1/2, -y+1/2, z-1/2'

loop_
_atom_site_label
_atom_site_type_symbol
_atom_site_fract_x
_atom_site_fract_y
_atom_site_fract_z
_atom_site_U_iso_or_equiv
_atom_site_adp_type
_atom_site_occupancy
_atom_site_symmetry_multiplicity
_atom_site_calc_flag
_atom_site_refinement_flags
Co1 Co 0.47004(4) 0.17747(3) 0.50601(2) 0.03410(18) Uani 1 1 d .
Co2 Co 0.2500 0.2500 0.5000 0.0280(2) Uani 1 2 d S
N1 N 0.5493(3) 0.2538(2) 0.55529(14) 0.0466(9) Uani 1 1 d .
N2 N 0.5982(2) 0.1276(2) 0.49834(13) 0.0392(8) Uani 1 1 d .
O2 O 0.35406(18) 0.21325(17) 0.55437(9) 0.0359(6) Uani 1 1 d .
O3 O 0.44044(19) 0.11003(17) 0.57425(10) 0.0439(7) Uani 1 1 d .
O4 O 0.4646(2) 0.2667(2) 0.45459(12) 0.0547(9) Uani 1 1 d .
O7 O 0.2401(2) 0.13490(19) 0.78742(11) 0.0561(9) Uani 1 1 d .
O8 O 0.5000 0.4675(2) 0.2500 0.0497(11) Uani 1 2 d S
C2 C 0.3105(3) -0.0428(2) 0.89551(14) 0.0341(9) Uani 1 1 d .
C3 C 0.3703(3) 0.0173(3) 0.88252(15) 0.0406(10) Uani 1 1 d .
H3 H 0.4255 0.0187 0.8989 0.049 Uiso 1 1 calc R
C4 C 0.3492(3) 0.0754(3) 0.84549(16) 0.0454(11) Uani 1 1 d .
H4 H 0.3899 0.1152 0.8370 0.055 Uiso 1 1 calc R
C5 C 0.2673(3) 0.0733(3) 0.82153(15) 0.0447(11) Uani 1 1 d .
C6 C 0.2066(3) 0.0136(3) 0.83295(16) 0.0513(12) Uani 1 1 d .
H6 H 0.1519 0.0121 0.8161 0.062 Uiso 1 1 calc R
C7 C 0.2290(3) -0.0443(3) 0.87009(16) 0.0454(11) Uani 1 1 d .
H7 H 0.1885 -0.0847 0.8780 0.054 Uiso 1 1 calc R
C8 C 0.2766(3) 0.1374(3) 0.73855(15) 0.0415(11) Uani 1 1 d .
C9 C 0.3309(3) 0.0773(3) 0.71928(16) 0.0497(12) Uani 1 1 d .
H9 H 0.3460 0.0325 0.7394 0.060 Uiso 1 1 calc R
C10 C 0.3623(3) 0.0850(3) 0.66936(16) 0.0484(12) Uani 1 1 d .
H10 H 0.3989 0.0449 0.6563 0.058 Uiso 1 1 calc R
C11 C 0.3401(3) 0.1513(2) 0.63845(14) 0.0335(9) Uani 1 1 d .
C12 C 0.2855(3) 0.2105(2) 0.65841(15) 0.0374(10) Uani 1 1 d .
H12 H 0.2697 0.2549 0.6381 0.045 Uiso 1 1 calc R
C13 C 0.2539(3) 0.2043(3) 0.70822(15) 0.0415(10) Uani 1 1 d .
H13 H 0.2178 0.2447 0.7214 0.050 Uiso 1 1 calc R
C14 C 0.3784(3) 0.1581(2) 0.58593(15) 0.0352(9) Uani 1 1 d .
C15 C 0.4041(3) 0.3130(3) 0.43690(15) 0.0364(10) Uani 1 1 d .
C16 C 0.4258(3) 0.3534(2) 0.38588(14) 0.0330(9) Uani 1 1 d .
C17 C 0.3816(3) 0.4202(2) 0.36747(15) 0.0398(10) Uani 1 1 d .
H17 H 0.3356 0.4419 0.3865 0.048 Uiso 1 1 calc R
C18 C 0.4041(3) 0.4561(3) 0.32096(15) 0.0402(10) Uani 1 1 d .
H18 H 0.3731 0.5009 0.3086 0.048 Uiso 1 1 calc R
C19 C 0.4734(3) 0.4244(3) 0.29329(14) 0.0375(10) Uani 1 1 d .
C20 C 0.5169(3) 0.3560(3) 0.31011(15) 0.0427(10) Uani 1 1 d .
H20 H 0.5620 0.3337 0.2907 0.051 Uiso 1 1 calc R
C21 C 0.4927(3) 0.3207(3) 0.35640(15) 0.0405(10) Uani 1 1 d .
H21 H 0.5218 0.2742 0.3679 0.049 Uiso 1 1 calc R
C22 C 0.5226(4) 0.3156(3) 0.5830(2) 0.0771(18) Uani 1 1 d .
H22 H 0.4639 0.3317 0.5797 0.092 Uiso 1 1 calc R
C23 C 0.5775(5) 0.3582(4) 0.6168(3) 0.107(3) Uani 1 1 d .
H23 H 0.5555 0.4010 0.6362 0.129 Uiso 1 1 calc R
C24 C 0.6646(5) 0.3363(4) 0.6214(3) 0.095(2) Uani 1 1 d .
H24 H 0.7023 0.3641 0.6439 0.113 Uiso 1 1 calc R
C25 C 0.6967(4) 0.2721(3) 0.59197(19) 0.0570(13) Uani 1 1 d .
C26 C 0.6347(3) 0.2326(3) 0.55909(16) 0.0427(11) Uani 1 1 d .
C27 C 0.6626(3) 0.1645(3) 0.52831(15) 0.0390(10) Uani 1 1 d .
C28 C 0.7504(3) 0.1387(3) 0.52990(18) 0.0504(12) Uani 1 1 d .
C29 C 0.7723(3) 0.0709(3) 0.5009(2) 0.0646(15) Uani 1 1 d .
H29 H 0.8301 0.0517 0.5011 0.078 Uiso 1 1 calc R
C30 C 0.7078(3) 0.0323(3) 0.47175(19) 0.0605(14) Uani 1 1 d .
H30 H 0.7217 -0.0135 0.4525 0.073 Uiso 1 1 calc R
C31 C 0.6215(3) 0.0623(3) 0.47127(17) 0.0483(11) Uani 1 1 d .
H31 H 0.5787 0.0357 0.4514 0.058 Uiso 1 1 calc R
C32 C 0.7862(4) 0.2448(3) 0.5928(2) 0.0666(15) Uani 1 1 d .
H32 H 0.8275 0.2706 0.6141 0.080 Uiso 1 1 calc R
C33 C 0.8119(3) 0.1820(4) 0.5630(2) 0.0649(15) Uani 1 1 d .
H33 H 0.8709 0.1663 0.5639 0.078 Uiso 1 1 calc R
O1 O 0.4107(2) -0.09914(19) 0.95683(11) 0.0487(8) Uani 1 1 d .
O5 O 0.27546(19) -0.15532(17) 0.94875(10) 0.0406(7) Uani 1 1 d .
C1 C 0.3338(3) -0.1045(2) 0.93716(14) 0.0332(9) Uani 1 1 d .
O6 O 0.33140(19) 0.32746(17) 0.45705(11) 0.0425(7) Uani 1 1 d .

loop_
_atom_site_aniso_label
_atom_site_aniso_U_11
_atom_site_aniso_U_22
_atom_site_aniso_U_33
_atom_site_aniso_U_23
_atom_site_aniso_U_13
_atom_site_aniso_U_12
Co1 0.0327(3) 0.0431(3) 0.0265(3) -0.0012(2) 0.0007(2) 0.0014(3)
Co2 0.0299(4) 0.0339(4) 0.0205(4) 0.0005(3) 0.0048(3) 0.0014(3)
N1 0.046(2) 0.045(2) 0.049(2) -0.0075(18) -0.0014(18) 0.0010(19)
N2 0.037(2) 0.046(2) 0.0350(19) -0.0002(16) 0.0053(16) 0.0002(17)
O2 0.0375(16) 0.0447(16) 0.0255(14) 0.0057(12) 0.0021(12) 0.0040(14)
O3 0.0424(17) 0.0531(18) 0.0365(16) 0.0032(14) 0.0074(13) 0.0140(15)
O4 0.0414(19) 0.076(2) 0.0471(18) 0.0276(17) 0.0070(15) 0.0009(17)
O7 0.070(2) 0.065(2) 0.0340(17) 0.0232(15) 0.0182(15) 0.0273(18)
O8 0.077(3) 0.045(2) 0.028(2) 0.000 0.022(2) 0.000
C2 0.037(2) 0.042(2) 0.0240(19) 0.0036(17) 0.0034(17) -0.0021(19)
C3 0.036(2) 0.054(3) 0.032(2) 0.008(2) -0.0003(18) -0.005(2)
C4 0.046(3) 0.051(3) 0.040(2) 0.011(2) 0.008(2) -0.004(2)
C5 0.056(3) 0.055(3) 0.024(2) 0.012(2) 0.011(2) 0.011(2)
C6 0.048(3) 0.070(3) 0.036(2) 0.009(2) -0.007(2) 0.004(3)
C7 0.038(3) 0.056(3) 0.043(2) 0.012(2) -0.002(2) -0.012(2)
C8 0.051(3) 0.048(3) 0.026(2) 0.0086(19) 0.0060(19) 0.009(2)
C9 0.067(3) 0.048(3) 0.034(2) 0.016(2) 0.006(2) 0.020(2)
C10 0.061(3) 0.050(3) 0.035(2) 0.008(2) 0.010(2) 0.017(2)
C11 0.039(2) 0.040(2) 0.0221(19) 0.0051(17) 0.0007(17) 0.0059(19)
C12 0.045(3) 0.039(2) 0.028(2) 0.0064(18) 0.0007(18) 0.007(2)
C13 0.048(3) 0.046(3) 0.030(2) 0.0065(19) 0.0036(19) 0.015(2)
C14 0.034(2) 0.043(2) 0.029(2) 0.0009(18) -0.0020(17) -0.001(2)
C15 0.035(2) 0.044(2) 0.030(2) 0.0037(18) 0.0039(18) -0.008(2)
C16 0.029(2) 0.043(2) 0.027(2) 0.0028(17) 0.0038(16) -0.0056(19)
C17 0.044(3) 0.040(2) 0.036(2) -0.0024(19) 0.0133(19) 0.001(2)
C18 0.045(3) 0.044(2) 0.031(2) 0.0012(19) 0.0072(19) 0.001(2)
C19 0.042(2) 0.046(2) 0.025(2) -0.0031(18) 0.0070(18) -0.005(2)
C20 0.042(3) 0.056(3) 0.031(2) 0.003(2) 0.0110(19) 0.008(2)
C21 0.031(2) 0.054(3) 0.037(2) 0.008(2) -0.0010(18) 0.006(2)
C22 0.066(4) 0.065(4) 0.101(5) -0.036(3) 0.003(3) -0.004(3)
C23 0.081(5) 0.094(5) 0.147(7) -0.075(5) -0.001(5) -0.016(4)
C24 0.078(5) 0.102(5) 0.103(5) -0.055(4) -0.014(4) -0.027(4)
C25 0.054(3) 0.067(3) 0.050(3) -0.002(3) -0.006(2) -0.023(3)
C26 0.042(3) 0.047(3) 0.039(2) 0.004(2) -0.003(2) -0.006(2)
C27 0.032(2) 0.051(3) 0.033(2) 0.006(2) -0.0009(18) -0.008(2)
C28 0.038(3) 0.063(3) 0.051(3) 0.009(2) 0.003(2) -0.001(2)
C29 0.034(3) 0.081(4) 0.080(4) 0.004(3) 0.014(3) 0.007(3)
C30 0.052(3) 0.061(3) 0.070(4) -0.010(3) 0.022(3) 0.008(3)
C31 0.041(3) 0.056(3) 0.049(3) -0.011(2) 0.009(2) 0.002(2)
C32 0.050(3) 0.089(4) 0.060(3) -0.001(3) -0.013(3) -0.025(3)
C33 0.035(3) 0.098(4) 0.061(3) 0.014(3) -0.008(2) -0.006(3)
O1 0.0401(18) 0.064(2) 0.0415(17) 0.0184(15) -0.0075(14) -0.0065(16)
O5 0.0431(18) 0.0444(17) 0.0343(16) 0.0101(13) -0.0001(13) -0.0063(14)
C1 0.039(2) 0.039(2) 0.0214(19) 0.0024(17) 0.0050(17) 0.003(2)
O6 0.0428(18) 0.0469(17) 0.0381(16) 0.0037(13) 0.0149(14) -0.0014(14)

loop_
_atom_type_symbol
_atom_type_description
_atom_type_scat_dispersion_real
_atom_type_scat_dispersion_imag
_atom_type_scat_source
C C 0.0033 0.0016 'International Tables Vol C Tables 4.2.6.8 and 6.1.1.4'
H H 0.0000 0.0000 'International Tables Vol C Tables 4.2.6.8 and 6.1.1.4'
N N 0.0061 0.0033 'International Tables Vol C Tables 4.2.6.8 and 6.1.1.4'
O O 0.0106 0.0060 'International Tables Vol C Tables 4.2.6.8 and 6.1.1.4'
Co Co 0.3494 0.9721 'International Tables Vol C Tables 4.2.6.8 and 6.1.1.4'

loop_
_geom_angle_atom_site_label_1
_geom_angle_atom_site_label_2
_geom_angle_atom_site_label_3
_geom_angle
_geom_angle_site_symmetry_1
_geom_angle_site_symmetry_3
O4 Co1 O1 92.33(14) . 6
O4 Co1 N2 104.63(13) . .
O1 Co1 N2 95.20(13) 6 .
O4 Co1 O3 158.64(13) . .
O1 Co1 O3 95.10(12) 6 .
N2 Co1 O3 94.62(12) . .
O4 Co1 N1 88.75(14) . .
O1 Co1 N1 172.45(14) 6 .
N2 Co1 N1 77.31(14) . .
O3 Co1 N1 86.51(13) . .
O4 Co1 O2 98.84(12) . .
O1 Co1 O2 100.10(11) 6 .
N2 Co1 O2 151.34(11) . .
O3 Co1 O2 60.14(10) . .
N1 Co1 O2 87.11(13) . .
O5 Co2 O5 180 4_556 6
O5 Co2 O6 89.81(11) 4_556 .
O5 Co2 O6 90.19(11) 6 .
O5 Co2 O6 90.19(11) 4_556 7_556
O5 Co2 O6 89.81(11) 6 7_556
O6 Co2 O6 180 . 7_556
O5 Co2 O2 86.48(10) 4_556 .
O5 Co2 O2 93.52(10) 6 .
O6 Co2 O2 94.92(11) . .
O6 Co2 O2 85.08(11) 7_556 .
O5 Co2 O2 93.52(10) 4_556 7_556
O5 Co2 O2 86.48(10) 6 7_556
O6 Co2 O2 85.08(11) . 7_556
O6 Co2 O2 94.92(11) 7_556 7_556
O2 Co2 O2 180 . 7_556
C22 N1 C26 117.9(4) . .
C22 N1 Co1 127.3(4) . .
C26 N1 Co1 114.7(3) . .
C31 N2 C27 117.5(4) . .
C31 N2 Co1 127.8(3) . .
C27 N2 Co1 114.6(3) . .
C14 O2 Co2 144.1(3) . .
C14 O2 Co1 87.0(2) . .
Co2 O2 Co1 106.08(10) . .
C14 O3 Co1 92.2(2) . .
C15 O4 Co1 135.1(3) . .
C8 O7 C5 118.4(3) . .
C19 O8 C19 118.5(4) . 2_655
C3 C2 C7 118.4(4) . .
C3 C2 C1 120.5(4) . .
C7 C2 C1 121.1(4) . .
C2 C3 C4 121.2(4) . .
C5 C4 C3 119.2(4) . .
C4 C5 C6 121.2(4) . .
C4 C5 O7 121.2(4) . .
C6 C5 O7 117.5(4) . .
C5 C6 C7 118.8(4) . .
C2 C7 C6 121.2(4) . .
C9 C8 O7 123.6(4) . .
C9 C8 C13 120.4(4) . .
O7 C8 C13 115.9(4) . .
C8 C9 C10 118.9(4) . .
C9 C10 C11 121.5(4) . .
C12 C11 C10 118.7(4) . .
C12 C11 C14 122.0(3) . .
C10 C11 C14 119.3(4) . .
C13 C12 C11 120.8(4) . .
C12 C13 C8 119.7(4) . .
O3 C14 O2 120.1(4) . .
O3 C14 C11 118.1(3) . .
O2 C14 C11 121.7(4) . .
O6 C15 O4 126.8(4) . .
O6 C15 C16 118.9(4) . .
O4 C15 C16 114.3(4) . .
C17 C16 C21 118.7(4) . .
C17 C16 C15 122.9(4) . .
C21 C16 C15 118.5(4) . .
C16 C17 C18 121.1(4) . .
C19 C18 C17 119.2(4) . .
C20 C19 C18 120.7(4) . .
C20 C19 O8 122.0(4) . .
C18 C19 O8 117.1(4) . .
C19 C20 C21 119.1(4) . .
C20 C21 C16 121.1(4) . .
N1 C22 C23 123.4(6) . .
C24 C23 C22 119.0(6) . .
C23 C24 C25 119.8(5) . .
C24 C25 C26 116.3(5) . .
C24 C25 C32 124.8(5) . .
C26 C25 C32 118.8(5) . .
N1 C26 C25 123.5(4) . .
N1 C26 C27 117.0(4) . .
C25 C26 C27 119.5(4) . .
N2 C27 C28 123.1(4) . .
N2 C27 C26 116.3(4) . .
C28 C27 C26 120.6(4) . .
C29 C28 C27 117.8(4) . .
C29 C28 C33 124.1(5) . .
C27 C28 C33 118.1(5) . .
C30 C29 C28 119.5(5) . .
C29 C30 C31 119.7(5) . .
N2 C31 C30 122.5(4) . .
C33 C32 C25 121.1(5) . .
C32 C33 C28 121.8(5) . .
C1 O1 Co1 127.3(3) . 6_556
C1 O5 Co2 142.0(3) . 4_546
O5 C1 O1 126.6(4) . .
O5 C1 C2 117.5(4) . .
O1 C1 C2 116.0(4) . .
C15 O6 Co2 129.2(3) . .

loop_
_geom_bond_atom_site_label_1
_geom_bond_atom_site_label_2
_geom_bond_distance
_geom_bond_site_symmetry_2
Co1 O4 1.984(3) .
Co1 O1 2.013(3) 6
Co1 N2 2.120(3) .
Co1 O3 2.140(3) .
Co1 N1 2.143(4) .
Co1 O2 2.252(3) .
Co2 O5 2.088(3) 4_556
Co2 O5 2.088(3) 6
Co2 O6 2.106(3) .
Co2 O6 2.106(3) 7_556
Co2 O2 2.178(3) .
Co2 O2 2.178(3) 7_556
N1 C22 1.314(6) .
N1 C26 1.342(6) .
N2 C31 1.336(5) .
N2 C27 1.376(5) .
O2 C14 1.272(4) .
O3 C14 1.270(5) .
O4 C15 1.271(5) .
O7 C8 1.388(5) .
O7 C5 1.402(5) .
O8 C19 1.391(4) .
O8 C19 1.391(4) 2_655
C2 C3 1.388(5) .
C2 C7 1.389(5) .
C2 C1 1.518(5) .
C3 C4 1.388(5) .
C4 C5 1.376(6) .
C5 C6 1.384(6) .
C6 C7 1.391(6) .
C8 C9 1.386(6) .
C8 C13 1.393(5) .
C9 C10 1.389(6) .
C10 C11 1.392(5) .
C11 C12 1.386(5) .
C11 C14 1.490(5) .
C12 C13 1.384(5) .
C15 O6 1.249(5) .
C15 C16 1.519(5) .
C16 C17 1.371(5) .
C16 C21 1.388(6) .
C17 C18 1.388(5) .
C18 C19 1.382(5) .
C19 C20 1.374(6) .
C20 C21 1.386(5) .
C22 C23 1.386(8) .
C23 C24 1.371(9) .
C24 C25 1.395(8) .
C25 C26 1.414(6) .
C25 C32 1.428(7) .
C26 C27 1.443(6) .
C27 C28 1.396(6) .
C28 C29 1.391(7) .
C28 C33 1.444(7) .
C29 C30 1.378(7) .
C30 C31 1.397(6) .
C32 C33 1.351(7) .
O1 C1 1.265(5) .
O1 Co1 2.013(3) 6_556
O5 C1 1.258(5) .
O5 Co2 2.088(3) 4_546
